data_2222720
loop_
_publ_author_name
'Zhang, Jian-hong'
'Chen, You-sheng'
'Wang, Xi'

_publ_section_title
;
 (2-Methyl-3-nitrophenyl)methanol
;
_journal_coeditor_code HK2709
_journal_issue 8
_journal_name_full 'Acta Crystallographica Section E'
_journal_page_first o1925
_journal_paper_doi 10.1107/S160053680902707X
_journal_volume 65
_journal_year 2009
_chemical_formula_iupac 'C8 H9 N O3'
_chemical_formula_moiety 'C8 H9 N O3'
_chemical_formula_sum 'C8 H9 N O3'
_chemical_formula_weight 167.16
_chemical_name_common (2-Methyl-3-nitrophenyl)methanol
_chemical_name_systematic
;
(2-Methyl-3-nitrophenyl)methanol
;
_space_group_IT_number 14
_symmetry_cell_setting monoclinic
_symmetry_space_group_name_Hall '-P 2yn'
_symmetry_space_group_name_H-M 'P 1 21/n 1'
_atom_sites_solution_hydrogens geom
_atom_sites_solution_primary direct
_atom_sites_solution_secondary difmap
_audit_creation_method SHELXL-97
_cell_angle_alpha 90.00
_cell_angle_beta 92.73(3)
_cell_angle_gamma 90.00
_cell_formula_units_Z 8
_cell_length_a 13.601(3)
_cell_length_b 7.8650(16)
_cell_length_c 15.433(3)
_cell_measurement_reflns_used 25
_cell_measurement_temperature 294(2)
_cell_measurement_theta_max 13
_cell_measurement_theta_min 9
_cell_volume 1649.0(6)
_computing_cell_refinement 'CAD4 Software (Enraf--Nonius, 1985)'
_computing_data_collection 'CAD4 Software (Enraf--Nonius, 1985)'
_computing_data_reduction 'XCAD4 (Harms & Wocadlo, 1995)'
_computing_molecular_graphics 'ORTEP-3 for Windows (Farrugia, 1997) and PLATON (Spek, 2009)'
_computing_publication_material 'SHELXTL (Sheldrick, 2008)'
_computing_structure_refinement 'SHELXL97 (Sheldrick, 2008)'
_computing_structure_solution 'SHELXS97 (Sheldrick, 2008)'
_diffrn_ambient_temperature 294(2)
_diffrn_measured_fraction_theta_full 0.999
_diffrn_measured_fraction_theta_max 0.999
_diffrn_measurement_device_type 'Enraf--Nonius CAD-4'
_diffrn_measurement_method \w/2\q
_diffrn_radiation_monochromator graphite
_diffrn_radiation_source 'fine-focus sealed tube'
_diffrn_radiation_type MoK\a
_diffrn_radiation_wavelength 0.71073
_diffrn_reflns_av_R_equivalents 0.0198
_diffrn_reflns_av_sigmaI/netI 0.0374
_diffrn_reflns_limit_h_max 16
_diffrn_reflns_limit_h_min 0
_diffrn_reflns_limit_k_max 9
_diffrn_reflns_limit_k_min 0
_diffrn_reflns_limit_l_max 18
_diffrn_reflns_limit_l_min -18
_diffrn_reflns_number 3123
_diffrn_reflns_theta_full 25.28
_diffrn_reflns_theta_max 25.28
_diffrn_reflns_theta_min 1.95
_diffrn_standards_decay_% 1
_diffrn_standards_interval_time 120
_diffrn_standards_number 3
_exptl_absorpt_coefficient_mu 0.104
_exptl_absorpt_correction_T_max 0.9897
_exptl_absorpt_correction_T_min 0.9694
_exptl_absorpt_correction_type psi-scan
_exptl_absorpt_process_details '(North <i>et al.</i>,  1968)'
_exptl_crystal_colour colorless
_exptl_crystal_density_diffrn 1.347
_exptl_crystal_density_method 'not measured'
_exptl_crystal_description block
_exptl_crystal_F_000 704
_exptl_crystal_size_max 0.30
_exptl_crystal_size_mid 0.20
_exptl_crystal_size_min 0.10
_refine_diff_density_max 0.289
_refine_diff_density_min -0.313
_refine_ls_extinction_method none
_refine_ls_goodness_of_fit_ref 1.003
_refine_ls_hydrogen_treatment constr
_refine_ls_matrix_type full
_refine_ls_number_parameters 217
_refine_ls_number_reflns 2990
_refine_ls_number_restraints 0
_refine_ls_restrained_S_all 1.003
_refine_ls_R_factor_all 0.1031
_refine_ls_R_factor_gt 0.0611
_refine_ls_shift/su_max 0.000
_refine_ls_shift/su_mean 0.000
_refine_ls_structure_factor_coef Fsqd
_refine_ls_weighting_details 'calc w=1/[\s^2^(Fo^2^)+(0.098P)^2^+0.3P] where P=(Fo^2^+2Fc^2^)/3'
_refine_ls_weighting_scheme calc
_refine_ls_wR_factor_gt 0.1653
_refine_ls_wR_factor_ref 0.1890
_reflns_number_gt 1783
_reflns_number_total 2990
_reflns_threshold_expression I>2\s(I)
_cod_data_source_file hk2709.cif
_cod_data_source_block I
_cod_original_sg_symbol_H-M 'P 21/n'
_cod_database_code 2222720
_cod_database_fobs_code 2222720

loop_
_symmetry_equiv_pos_as_xyz
'x, y, z'
'-x+1/2, y+1/2, -z+1/2'
'-x, -y, -z'
'x-1/2, -y-1/2, z-1/2'

loop_
_atom_site_type_symbol
_atom_site_label
_atom_site_fract_x
_atom_site_fract_y
_atom_site_fract_z
_atom_site_U_iso_or_equiv
_atom_site_adp_type
_atom_site_calc_flag
_atom_site_refinement_flags
_atom_site_occupancy
_atom_site_disorder_assembly
_atom_site_disorder_group
O O1 0.16054(17) -0.8063(3) -0.23189(13) 0.0674(6) Uani d . 1 . .
H H1A 0.1609 -0.7149 -0.2575 0.101 Uiso calc R 1 . .
O O2 0.1306(2) -0.3449(4) 0.12458(19) 0.0991(9) Uani d . 1 . .
O O3 0.2061(3) -0.2898(4) 0.0108(2) 0.1103(10) Uani d . 1 . .
O O4 0.71669(15) 0.0476(3) 0.16390(14) 0.0660(6) Uani d . 1 . .
H H4B 0.7457 -0.0431 0.1706 0.099 Uiso calc R 1 . .
O O5 0.3487(3) -0.4236(4) 0.2226(2) 0.1256(13) Uani d . 1 . .
O O6 0.4004(3) -0.4885(4) 0.0995(2) 0.1141(11) Uani d . 1 . .
N N1 0.1592(2) -0.3846(4) 0.0546(2) 0.0673(8) Uani d . 1 . .
N N2 0.3911(2) -0.3892(4) 0.1578(2) 0.0730(8) Uani d . 1 . .
C C1 0.0769(3) -0.8143(4) -0.1800(2) 0.0688(9) Uani d . 1 . .
H H1B 0.0515 -0.9296 -0.1809 0.083 Uiso calc R 1 . .
H H1C 0.0258 -0.7405 -0.2048 0.083 Uiso calc R 1 . .
C C2 0.1004(2) -0.7622(4) -0.0875(2) 0.0537(8) Uani d . 1 . .
C C3 0.1075(2) -0.8874(4) -0.0244(2) 0.0617(8) Uani d . 1 . .
H H3A 0.0977 -1.0001 -0.0410 0.074 Uiso calc R 1 . .
C C4 0.1285(2) -0.8523(4) 0.0614(2) 0.0647(9) Uani d . 1 . .
H H4A 0.1324 -0.9392 0.1023 0.078 Uiso calc R 1 . .
C C5 0.1437(2) -0.6856(4) 0.0859(2) 0.0606(8) Uani d . 1 . .
H H5A 0.1568 -0.6576 0.1439 0.073 Uiso calc R 1 . .
C C6 0.1391(2) -0.5609(4) 0.0230(2) 0.0524(7) Uani d . 1 . .
C C7 0.1176(2) -0.5903(4) -0.06465(19) 0.0507(7) Uani d . 1 . .
C C8 0.1098(3) -0.4514(4) -0.1320(2) 0.0739(10) Uani d . 1 . .
H H8A 0.1235 -0.3436 -0.1049 0.111 Uiso calc R 1 . .
H H8B 0.0445 -0.4502 -0.1584 0.111 Uiso calc R 1 . .
H H8C 0.1565 -0.4720 -0.1756 0.111 Uiso calc R 1 . .
C C9 0.6502(3) 0.0372(5) 0.0897(2) 0.0699(9) Uani d . 1 . .
H H9A 0.6754 -0.0445 0.0492 0.084 Uiso calc R 1 . .
H H9B 0.6471 0.1470 0.0611 0.084 Uiso calc R 1 . .
C C10 0.5492(2) -0.0142(4) 0.11181(18) 0.0530(8) Uani d . 1 . .
C C11 0.4806(3) 0.1136(4) 0.1233(2) 0.0635(9) Uani d . 1 . .
H H11A 0.4984 0.2258 0.1133 0.076 Uiso calc R 1 . .
C C12 0.3874(3) 0.0797(4) 0.1490(2) 0.0685(9) Uani d . 1 . .
H H12A 0.3434 0.1677 0.1579 0.082 Uiso calc R 1 . .
C C13 0.3602(2) -0.0863(4) 0.1612(2) 0.0638(9) Uani d . 1 . .
H H13A 0.2974 -0.1124 0.1786 0.077 Uiso calc R 1 . .
C C14 0.4266(2) -0.2128(4) 0.14749(19) 0.0546(8) Uani d . 1 . .
C C15 0.5225(2) -0.1851(4) 0.12415(18) 0.0530(7) Uani d . 1 . .
C C16 0.5962(3) -0.3269(5) 0.1152(3) 0.0820(11) Uani d . 1 . .
H H16A 0.5651 -0.4341 0.1255 0.123 Uiso calc R 1 . .
H H16B 0.6502 -0.3111 0.1568 0.123 Uiso calc R 1 . .
H H16C 0.6203 -0.3257 0.0578 0.123 Uiso calc R 1 . .

loop_
_atom_site_aniso_label
_atom_site_aniso_U_11
_atom_site_aniso_U_22
_atom_site_aniso_U_33
_atom_site_aniso_U_12
_atom_site_aniso_U_13
_atom_site_aniso_U_23
O1 0.0856(16) 0.0542(13) 0.0632(13) 0.0045(12) 0.0132(12) 0.0046(10)
O2 0.109(2) 0.094(2) 0.095(2) -0.0099(17) 0.0212(17) -0.0380(17)
O3 0.147(3) 0.0667(18) 0.119(2) -0.0378(18) 0.025(2) -0.0038(16)
O4 0.0626(13) 0.0569(13) 0.0782(15) 0.0068(11) -0.0007(11) 0.0009(11)
O5 0.160(3) 0.108(3) 0.110(2) -0.049(2) 0.018(2) 0.0217(19)
O6 0.147(3) 0.0529(16) 0.143(3) -0.0101(16) 0.009(2) -0.0303(17)
N1 0.0624(17) 0.0586(18) 0.081(2) -0.0018(15) 0.0003(15) -0.0078(16)
N2 0.079(2) 0.0530(18) 0.086(2) -0.0051(15) -0.0099(17) 0.0042(17)
C1 0.070(2) 0.067(2) 0.069(2) -0.0005(18) 0.0034(17) -0.0058(18)
C2 0.0487(16) 0.0512(18) 0.0615(18) 0.0024(14) 0.0054(14) 0.0001(15)
C3 0.0614(19) 0.0427(17) 0.082(2) -0.0028(15) 0.0089(17) 0.0032(16)
C4 0.065(2) 0.058(2) 0.071(2) 0.0007(16) 0.0051(17) 0.0141(17)
C5 0.0591(18) 0.069(2) 0.0537(17) -0.0004(17) -0.0001(14) 0.0035(16)
C6 0.0454(16) 0.0469(17) 0.0652(19) 0.0016(13) 0.0056(13) -0.0029(15)
C7 0.0482(16) 0.0456(17) 0.0587(18) 0.0029(13) 0.0065(13) 0.0034(14)
C8 0.095(3) 0.057(2) 0.070(2) 0.0078(19) 0.0098(19) 0.0105(17)
C9 0.078(2) 0.072(2) 0.0598(19) -0.0006(19) 0.0034(17) 0.0053(17)
C10 0.0611(19) 0.0521(18) 0.0451(16) 0.0034(15) -0.0044(13) 0.0012(13)
C11 0.076(2) 0.0417(17) 0.071(2) 0.0028(16) -0.0163(17) -0.0019(15)
C12 0.062(2) 0.051(2) 0.091(3) 0.0143(17) -0.0128(18) -0.0143(17)
C13 0.0557(18) 0.060(2) 0.074(2) 0.0022(16) -0.0072(15) -0.0117(16)
C14 0.066(2) 0.0386(16) 0.0583(18) 0.0020(15) -0.0084(15) -0.0021(13)
C15 0.0636(19) 0.0471(17) 0.0475(16) 0.0077(15) -0.0061(13) -0.0039(13)
C16 0.079(2) 0.065(2) 0.103(3) 0.0218(19) 0.005(2) -0.008(2)

loop_
_atom_type_symbol
_atom_type_description
_atom_type_scat_dispersion_real
_atom_type_scat_dispersion_imag
_atom_type_scat_source
C C 0.0033 0.0016 'International Tables Vol C Tables 4.2.6.8 and 6.1.1.4'
H H 0.0000 0.0000 'International Tables Vol C Tables 4.2.6.8 and 6.1.1.4'
N N 0.0061 0.0033 'International Tables Vol C Tables 4.2.6.8 and 6.1.1.4'
O O 0.0106 0.0060 'International Tables Vol C Tables 4.2.6.8 and 6.1.1.4'

loop_
_geom_angle_atom_site_label_1
_geom_angle_atom_site_label_2
_geom_angle_atom_site_label_3
_geom_angle_site_symmetry_1
_geom_angle_site_symmetry_3
_geom_angle
_geom_angle_publ_flag
C1 O1 H1A . . 109.5 ?
C9 O4 H4B . . 109.5 ?
O2 N1 O3 . . 122.8(3) ?
O2 N1 C6 . . 118.2(3) ?
O3 N1 C6 . . 119.0(3) ?
O5 N2 C14 . . 118.0(3) ?
O6 N2 O5 . . 123.1(3) ?
O6 N2 C14 . . 118.7(3) ?
O1 C1 C2 . . 112.5(3) ?
O1 C1 H1B . . 109.1 ?
O1 C1 H1C . . 109.1 ?
C2 C1 H1B . . 109.1 ?
C2 C1 H1C . . 109.1 ?
H1B C1 H1C . . 107.8 ?
C3 C2 C7 . . 120.0(3) ?
C3 C2 C1 . . 118.5(3) ?
C7 C2 C1 . . 121.5(3) ?
C4 C3 C2 . . 122.7(3) ?
C4 C3 H3A . . 118.6 ?
C2 C3 H3A . . 118.6 ?
C3 C4 C5 . . 118.7(3) ?
C3 C4 H4A . . 120.7 ?
C5 C4 H4A . . 120.7 ?
C4 C5 C6 . . 118.8(3) ?
C4 C5 H5A . . 120.6 ?
C6 C5 H5A . . 120.6 ?
C5 C6 C7 . . 124.6(3) ?
C5 C6 N1 . . 115.4(3) ?
C7 C6 N1 . . 120.0(3) ?
C6 C7 C2 . . 115.2(3) ?
C6 C7 C8 . . 123.7(3) ?
C2 C7 C8 . . 121.0(3) ?
C7 C8 H8A . . 109.5 ?
C7 C8 H8B . . 109.5 ?
H8A C8 H8B . . 109.5 ?
C7 C8 H8C . . 109.5 ?
H8A C8 H8C . . 109.5 ?
H8B C8 H8C . . 109.5 ?
O4 C9 C10 . . 112.9(3) ?
O4 C9 H9A . . 109.0 ?
O4 C9 H9B . . 109.0 ?
C10 C9 H9A . . 109.0 ?
C10 C9 H9B . . 109.0 ?
H9A C9 H9B . . 107.8 ?
C11 C10 C15 . . 119.6(3) ?
C11 C10 C9 . . 117.8(3) ?
C15 C10 C9 . . 122.5(3) ?
C12 C11 C10 . . 122.1(3) ?
C12 C11 H11A . . 118.9 ?
C10 C11 H11A . . 118.9 ?
C11 C12 C13 . . 118.9(3) ?
C11 C12 H12A . . 120.5 ?
C13 C12 H12A . . 120.5 ?
C14 C13 C12 . . 119.1(3) ?
C14 C13 H13A . . 120.5 ?
C12 C13 H13A . . 120.5 ?
C13 C14 C15 . . 124.2(3) ?
C13 C14 N2 . . 116.4(3) ?
C15 C14 N2 . . 119.4(3) ?
C14 C15 C10 . . 115.9(3) ?
C14 C15 C16 . . 123.0(3) ?
C10 C15 C16 . . 121.1(3) ?
C15 C16 H16A . . 109.5 ?
C15 C16 H16B . . 109.5 ?
H16A C16 H16B . . 109.5 ?
C15 C16 H16C . . 109.5 ?
H16A C16 H16C . . 109.5 ?
H16B C16 H16C . . 109.5 ?

loop_
_geom_bond_atom_site_label_1
_geom_bond_atom_site_label_2
_geom_bond_site_symmetry_2
_geom_bond_distance
_geom_bond_publ_flag
O1 C1 . 1.423(4) ?
O1 H1A . 0.8200 ?
O2 N1 . 1.207(3) ?
O3 N1 . 1.208(3) ?
O4 C9 . 1.427(4) ?
O4 H4B . 0.8200 ?
O5 N2 . 1.209(4) ?
O6 N2 . 1.203(4) ?
N1 C6 . 1.491(4) ?
N2 C14 . 1.480(4) ?
C1 C2 . 1.505(4) ?
C1 H1B . 0.9700 ?
C1 H1C . 0.9700 ?
C2 C3 . 1.385(4) ?
C2 C7 . 1.414(4) ?
C3 C4 . 1.369(4) ?
C3 H3A . 0.9300 ?
C4 C5 . 1.378(4) ?
C4 H4A . 0.9300 ?
C5 C6 . 1.379(4) ?
C5 H5A . 0.9300 ?
C6 C7 . 1.390(4) ?
C7 C8 . 1.508(4) ?
C8 H8A . 0.9600 ?
C8 H8B . 0.9600 ?
C8 H8C . 0.9600 ?
C9 C10 . 1.487(4) ?
C9 H9A . 0.9700 ?
C9 H9B . 0.9700 ?
C10 C11 . 1.388(4) ?
C10 C15 . 1.408(4) ?
C11 C12 . 1.372(5) ?
C11 H11A . 0.9300 ?
C12 C13 . 1.373(4) ?
C12 H12A . 0.9300 ?
C13 C14 . 1.367(4) ?
C13 H13A . 0.9300 ?
C14 C15 . 1.387(4) ?
C15 C16 . 1.510(4) ?
C16 H16A . 0.9600 ?
C16 H16B . 0.9600 ?
C16 H16C . 0.9600 ?

loop_
_geom_hbond_atom_site_label_D
_geom_hbond_atom_site_label_H
_geom_hbond_atom_site_label_A
_geom_hbond_site_symmetry_A
_geom_hbond_distance_DH
_geom_hbond_distance_HA
_geom_hbond_distance_DA
_geom_hbond_angle_DHA
_geom_hbond_publ_flag
O1 H1A O4 4_555 0.82 1.97 2.725(3) 153 yes
O4 H4B O1 3_645 0.82 1.95 2.706(3) 153 yes

loop_
_geom_torsion_atom_site_label_1
_geom_torsion_atom_site_label_2
_geom_torsion_atom_site_label_3
_geom_torsion_atom_site_label_4
_geom_torsion_site_symmetry_1
_geom_torsion_site_symmetry_2
_geom_torsion_site_symmetry_3
_geom_torsion_site_symmetry_4
_geom_torsion
_geom_torsion_publ_flag
O1 C1 C2 C3 . . . . -105.3(3) ?
O1 C1 C2 C7 . . . . 73.1(4) ?
C7 C2 C3 C4 . . . . 1.7(5) ?
C1 C2 C3 C4 . . . . -179.9(3) ?
C2 C3 C4 C5 . . . . -0.4(5) ?
C3 C4 C5 C6 . . . . -1.3(5) ?
C4 C5 C6 C7 . . . . 1.7(5) ?
C4 C5 C6 N1 . . . . -178.4(3) ?
O2 N1 C6 C5 . . . . -36.1(4) ?
O3 N1 C6 C5 . . . . 141.4(3) ?
O2 N1 C6 C7 . . . . 143.8(3) ?
O3 N1 C6 C7 . . . . -38.7(4) ?
C5 C6 C7 C2 . . . . -0.4(4) ?
N1 C6 C7 C2 . . . . 179.6(3) ?
C5 C6 C7 C8 . . . . 177.9(3) ?
N1 C6 C7 C8 . . . . -2.0(4) ?
C3 C2 C7 C6 . . . . -1.3(4) ?
C1 C2 C7 C6 . . . . -179.6(3) ?
C3 C2 C7 C8 . . . . -179.7(3) ?
C1 C2 C7 C8 . . . . 2.0(4) ?
O4 C9 C10 C11 . . . . 95.5(3) ?
O4 C9 C10 C15 . . . . -82.3(4) ?
C15 C10 C11 C12 . . . . 1.9(5) ?
C9 C10 C11 C12 . . . . -175.9(3) ?
C10 C11 C12 C13 . . . . -1.9(5) ?
C11 C12 C13 C14 . . . . 0.0(5) ?
C12 C13 C14 C15 . . . . 2.1(5) ?
C12 C13 C14 N2 . . . . -177.2(3) ?
O6 N2 C14 C13 . . . . 126.6(4) ?
O5 N2 C14 C13 . . . . -49.0(4) ?
O6 N2 C14 C15 . . . . -52.8(4) ?
O5 N2 C14 C15 . . . . 131.7(4) ?
C13 C14 C15 C10 . . . . -2.1(4) ?
N2 C14 C15 C10 . . . . 177.2(3) ?
C13 C14 C15 C16 . . . . 175.8(3) ?
N2 C14 C15 C16 . . . . -4.9(5) ?
C11 C10 C15 C14 . . . . 0.1(4) ?
C9 C10 C15 C14 . . . . 177.8(3) ?
C11 C10 C15 C16 . . . . -177.8(3) ?
C9 C10 C15 C16 . . . . -0.1(4) ?
